data_7150093
loop_
_publ_author_name
'T\"onshoff, Christina'
'Merz, Klaus'
'Bucher, G\"otz'

_publ_section_title
;
 Azidocryptands-synthesis, structure, and complexation properties.
;
_journal_issue 2
_journal_name_full 'Organic &amp; biomolecular chemistry'
_journal_page_first 303
_journal_page_last 308
_journal_paper_doi 10.1039/b413395a
_journal_volume 3
_journal_year 2005
_chemical_formula_sum 'C18 H26 N5 O S2'
_chemical_formula_weight 392.56
_chemical_name_systematic
;
?
;
_space_group_IT_number 2
_symmetry_cell_setting triclinic
_symmetry_space_group_name_Hall '-P 1'
_symmetry_space_group_name_H-M 'P -1'
_atom_sites_solution_hydrogens geom
_atom_sites_solution_primary direct
_atom_sites_solution_secondary difmap
_audit_creation_method SHELXL-97
_cell_angle_alpha 101.75(2)
_cell_angle_beta 101.706(16)
_cell_angle_gamma 103.15(2)
_cell_formula_units_Z 2
_cell_length_a 8.321(7)
_cell_length_b 9.079(7)
_cell_length_c 14.321(12)
_cell_measurement_reflns_used -
_cell_measurement_temperature 213(2)
_cell_measurement_theta_max -
_cell_measurement_theta_min -
_cell_volume 995.6(14)
_computing_cell_refinement 'SAINT (Siemens, 1996)'
_computing_data_collection 'SMART (Siemens, 1996)'
_computing_data_reduction 'SAINT (Siemens, 1996)'
_computing_molecular_graphics 'SHELXTL (Siemens, 1996)'
_computing_publication_material 'SHELXTL (Siemens, 1996)'
_computing_structure_refinement 'SHELXTL (Siemens, 1996)'
_computing_structure_solution 'SHELXTL (Siemens, 1996)'
_diffrn_ambient_temperature 213(2)
_diffrn_detector_area_resol_mean -
_diffrn_measured_fraction_theta_full 0.749
_diffrn_measured_fraction_theta_max 0.749
_diffrn_measurement_device_type 'Bruker axs CCD 1000'
_diffrn_measurement_method phi-scan
_diffrn_radiation_monochromator graphite
_diffrn_radiation_source 'fine-focus sealed tube'
_diffrn_radiation_type MoK\a
_diffrn_radiation_wavelength 0.71073
_diffrn_reflns_av_R_equivalents 0.0217
_diffrn_reflns_av_sigmaI/netI 0.0470
_diffrn_reflns_limit_h_max 7
_diffrn_reflns_limit_h_min -9
_diffrn_reflns_limit_k_max 6
_diffrn_reflns_limit_k_min -10
_diffrn_reflns_limit_l_max 13
_diffrn_reflns_limit_l_min -17
_diffrn_reflns_number 3575
_diffrn_reflns_theta_full 25.11
_diffrn_reflns_theta_max 25.11
_diffrn_reflns_theta_min 2.39
_diffrn_standards_decay_% -
_diffrn_standards_interval_count -
_diffrn_standards_interval_time -
_diffrn_standards_number -
_exptl_absorpt_coefficient_mu 0.285
_exptl_absorpt_correction_T_max 0.972
_exptl_absorpt_correction_T_min 0.966
_exptl_absorpt_correction_type empirical
_exptl_crystal_colour colorless
_exptl_crystal_density_diffrn 1.310
_exptl_crystal_density_method 'not measured'
_exptl_crystal_description needle
_exptl_crystal_F_000 418
_exptl_crystal_size_max 0.2
_exptl_crystal_size_mid 0.1
_exptl_crystal_size_min 0.1
_refine_diff_density_max 0.512
_refine_diff_density_min -0.385
_refine_diff_density_rms 0.053
_refine_ls_extinction_method none
_refine_ls_goodness_of_fit_ref 1.039
_refine_ls_hydrogen_treatment mixed
_refine_ls_matrix_type full
_refine_ls_number_parameters 235
_refine_ls_number_reflns 2649
_refine_ls_number_restraints 0
_refine_ls_restrained_S_all 1.039
_refine_ls_R_factor_all 0.0682
_refine_ls_R_factor_gt 0.0533
_refine_ls_shift/su_max 0.001
_refine_ls_shift/su_mean 0.000
_refine_ls_structure_factor_coef Fsqd
_refine_ls_weighting_details 'calc w=1/[\s^2^(Fo^2^)+(0.0674P)^2^+0.9510P] where P=(Fo^2^+2Fc^2^)/3'
_refine_ls_weighting_scheme calc
_refine_ls_wR_factor_gt 0.1360
_refine_ls_wR_factor_ref 0.1444
_reflns_number_gt 2088
_reflns_number_total 2649
_reflns_threshold_expression >2sigma(I)
_cod_data_source_file b413395a.txt
_cod_data_source_block md1326t
_cod_original_cell_volume 995.5(14)
_cod_original_sg_symbol_H-M P-1
_cod_database_code 7150093

loop_
_symmetry_equiv_pos_as_xyz
'x, y, z'
'-x, -y, -z'

loop_
_atom_site_label
_atom_site_type_symbol
_atom_site_fract_x
_atom_site_fract_y
_atom_site_fract_z
_atom_site_U_iso_or_equiv
_atom_site_adp_type
_atom_site_occupancy
_atom_site_symmetry_multiplicity
_atom_site_calc_flag
_atom_site_refinement_flags
_atom_site_disorder_assembly
_atom_site_disorder_group
S1 S 0.42853(11) 0.79276(12) 0.57018(8) 0.0435(3) Uani 1 1 d . . .
S2 S 0.38351(14) 0.46362(14) 0.75666(9) 0.0568(4) Uani 1 1 d . . .
C1 C 0.9778(4) 0.9278(4) 0.8429(2) 0.0308(8) Uani 1 1 d . . .
N1 N 0.7977(4) 0.9098(3) 0.8283(2) 0.0352(7) Uani 1 1 d . . .
N4 N 0.8669(3) 0.9053(3) 0.6259(2) 0.0315(7) Uani 1 1 d . . .
N5 N 0.8276(4) 0.6047(3) 0.8742(2) 0.0352(7) Uani 1 1 d . . .
N2 N 0.7408(4) 1.0167(4) 0.8077(2) 0.0383(8) Uani 1 1 d . . .
C2 C 1.0488(4) 0.8549(4) 0.9110(2) 0.0343(8) Uani 1 1 d . . .
C14 C 0.9340(5) 0.7456(4) 0.9520(3) 0.0401(9) Uani 1 1 d . . .
H14A H 1.0040 0.7147 1.0042 0.048 Uiso 1 1 calc R . .
H14B H 0.8600 0.8003 0.9813 0.048 Uiso 1 1 calc R . .
C7 C 0.9934(4) 1.0459(4) 0.6963(3) 0.0360(9) Uani 1 1 d . . .
H7A H 0.9368 1.1270 0.7142 0.043 Uiso 1 1 calc R . .
H7B H 1.0818 1.0877 0.6651 0.043 Uiso 1 1 calc R . .
C8 C 0.7517(4) 0.9478(5) 0.5493(3) 0.0403(9) Uani 1 1 d . . .
H8A H 0.8109 0.9704 0.4991 0.048 Uiso 1 1 calc R . .
H8B H 0.7262 1.0437 0.5798 0.048 Uiso 1 1 calc R . .
C10 C 0.4847(4) 0.6533(4) 0.6371(3) 0.0371(9) Uani 1 1 d . . .
H10A H 0.4867 0.5586 0.5907 0.045 Uiso 1 1 calc R . .
H10B H 0.5985 0.6997 0.6832 0.045 Uiso 1 1 calc R . .
C5 C 1.2528(4) 1.0257(5) 0.8148(3) 0.0416(10) Uani 1 1 d . . .
H5A H 1.3217 1.0811 0.7816 0.050 Uiso 1 1 calc R . .
C9 C 0.5844(4) 0.8207(4) 0.4991(3) 0.0406(9) Uani 1 1 d . . .
H9A H 0.5629 0.7596 0.4341 0.049 Uiso 1 1 calc R . .
C3 C 1.2244(5) 0.8766(5) 0.9337(3) 0.0410(9) Uani 1 1 d . . .
H3A H 1.2745 0.8298 0.9803 0.049 Uiso 1 1 calc R . .
C12 C 0.5243(5) 0.5749(5) 0.8776(3) 0.0493(10) Uani 1 1 d . . .
H12A H 0.5596 0.6858 0.8783 0.059 Uiso 1 1 calc R . .
H12B H 0.4608 0.5658 0.9277 0.059 Uiso 1 1 calc R . .
C6 C 1.0754(4) 1.0046(4) 0.7887(3) 0.0330(8) Uani 1 1 d . . .
C13 C 0.6838(5) 0.5195(5) 0.9047(3) 0.0469(10) Uani 1 1 d . . .
H13A H 0.7173 0.5341 0.9764 0.056 Uiso 1 1 calc R . .
H13B H 0.6566 0.4073 0.8730 0.056 Uiso 1 1 calc R . .
C4 C 1.3275(5) 0.9661(5) 0.8887(3) 0.0442(10) Uani 1 1 d . . .
H4A H 1.4470 0.9861 0.9083 0.053 Uiso 1 1 calc R . .
C11 C 0.3526(5) 0.6126(5) 0.6931(3) 0.0520(11) Uani 1 1 d . . .
H11A H 0.2388 0.5756 0.6468 0.062 Uiso 1 1 calc R . .
H11B H 0.3567 0.7076 0.7417 0.062 Uiso 1 1 calc R . .
O1 O 0.9345(3) 0.6308(3) 0.69625(17) 0.0349(6) Uani 1 1 d . . .
C18 C 0.9494(4) 0.7904(4) 0.5826(2) 0.0339(8) Uani 1 1 d . . .
H18A H 1.0729 0.8297 0.6127 0.041 Uiso 1 1 calc R . .
H18B H 0.9305 0.7830 0.5118 0.041 Uiso 1 1 calc R . .
C17 C 0.8867(4) 0.6270(4) 0.5955(2) 0.0329(8) Uani 1 1 d . . .
H17A H 0.7620 0.5889 0.5705 0.039 Uiso 1 1 calc R . .
H17B H 0.9363 0.5551 0.5577 0.039 Uiso 1 1 calc R . .
N3 N 0.6703(4) 1.1060(4) 0.7906(3) 0.0544(10) Uani 1 1 d . . .
C16 C 0.8767(5) 0.4828(4) 0.7164(3) 0.0373(9) Uani 1 1 d . . .
H16B H 0.9310 0.4078 0.6856 0.045 Uiso 1 1 calc R . .
H16C H 0.7525 0.4408 0.6897 0.045 Uiso 1 1 calc R . .
C15 C 0.9243(5) 0.5085(4) 0.8273(3) 0.0395(9) Uani 1 1 d . . .
H15B H 0.9010 0.4069 0.8431 0.047 Uiso 1 1 calc R . .
H15C H 1.0470 0.5608 0.8538 0.047 Uiso 1 1 calc R . .

loop_
_atom_site_aniso_label
_atom_site_aniso_U_11
_atom_site_aniso_U_22
_atom_site_aniso_U_33
_atom_site_aniso_U_23
_atom_site_aniso_U_13
_atom_site_aniso_U_12
S1 0.0352(5) 0.0430(6) 0.0540(6) 0.0209(5) 0.0069(4) 0.0111(4)
S2 0.0523(6) 0.0495(7) 0.0646(7) 0.0273(6) 0.0087(5) 0.0012(5)
C1 0.0320(17) 0.0264(18) 0.0285(17) 0.0012(16) 0.0087(15) 0.0019(15)
N1 0.0368(15) 0.0289(16) 0.0402(17) 0.0097(15) 0.0109(14) 0.0084(14)
N4 0.0332(14) 0.0322(16) 0.0307(15) 0.0120(14) 0.0067(13) 0.0101(13)
N5 0.0417(16) 0.0341(17) 0.0343(15) 0.0156(15) 0.0143(14) 0.0099(14)
N2 0.0348(16) 0.0343(18) 0.0394(18) 0.0012(16) 0.0105(14) 0.0038(16)
C2 0.046(2) 0.032(2) 0.0204(16) 0.0022(16) 0.0068(16) 0.0073(17)
C14 0.053(2) 0.043(2) 0.0283(18) 0.0149(18) 0.0110(17) 0.0145(19)
C7 0.0336(18) 0.033(2) 0.041(2) 0.0138(18) 0.0121(16) 0.0032(16)
C8 0.043(2) 0.042(2) 0.043(2) 0.024(2) 0.0109(18) 0.0126(18)
C10 0.0363(18) 0.0300(19) 0.040(2) 0.0064(17) 0.0052(17) 0.0066(16)
C5 0.0345(18) 0.043(2) 0.039(2) 0.0100(19) 0.0047(17) -0.0011(17)
C9 0.044(2) 0.044(2) 0.0277(17) 0.0068(17) 0.0018(16) 0.0093(18)
C3 0.044(2) 0.041(2) 0.0272(17) 0.0054(18) -0.0059(16) 0.0077(18)
C12 0.051(2) 0.058(3) 0.049(2) 0.024(2) 0.027(2) 0.014(2)
C6 0.0346(17) 0.0270(19) 0.0340(18) 0.0068(17) 0.0071(16) 0.0047(16)
C13 0.047(2) 0.051(2) 0.049(2) 0.029(2) 0.0150(19) 0.010(2)
C4 0.0322(18) 0.052(3) 0.037(2) 0.007(2) -0.0004(16) 0.0014(18)
C11 0.045(2) 0.064(3) 0.058(3) 0.032(2) 0.017(2) 0.021(2)
O1 0.0462(13) 0.0303(13) 0.0287(12) 0.0104(11) 0.0089(11) 0.0102(11)
C18 0.0372(18) 0.048(2) 0.0250(17) 0.0164(17) 0.0147(16) 0.0160(18)
C17 0.0381(18) 0.034(2) 0.0277(17) 0.0055(16) 0.0093(15) 0.0147(17)
N3 0.0437(19) 0.042(2) 0.079(3) 0.014(2) 0.0161(19) 0.0184(18)
C16 0.045(2) 0.0278(19) 0.040(2) 0.0072(17) 0.0122(17) 0.0117(17)
C15 0.044(2) 0.031(2) 0.047(2) 0.0181(18) 0.0104(18) 0.0115(17)

loop_
_atom_type_symbol
_atom_type_description
_atom_type_scat_dispersion_real
_atom_type_scat_dispersion_imag
_atom_type_scat_source
C C 0.0033 0.0016 'International Tables Vol C Tables 4.2.6.8 and 6.1.1.4'
H H 0.0000 0.0000 'International Tables Vol C Tables 4.2.6.8 and 6.1.1.4'
O O 0.0106 0.0060 'International Tables Vol C Tables 4.2.6.8 and 6.1.1.4'
S S 0.1246 0.1234 'International Tables Vol C Tables 4.2.6.8 and 6.1.1.4'
N N 0.0061 0.0033 'International Tables Vol C Tables 4.2.6.8 and 6.1.1.4'

loop_
_geom_angle_atom_site_label_1
_geom_angle_atom_site_label_2
_geom_angle_atom_site_label_3
_geom_angle
_geom_angle_site_symmetry_1
_geom_angle_site_symmetry_3
_geom_angle_publ_flag
C9 S1 C10 104.26(17) . . ?
C11 S2 C12 103.9(2) . . ?
C2 C1 C6 121.5(3) . . ?
C2 C1 N1 115.3(3) . . ?
C6 C1 N1 123.1(3) . . ?
N2 N1 C1 118.6(3) . . ?
C18 N4 C8 112.1(3) . . ?
C18 N4 C7 112.0(3) . . ?
C8 N4 C7 111.5(3) . . ?
C13 N5 C15 115.9(3) . . ?
C13 N5 C14 111.9(3) . . ?
C15 N5 C14 114.6(3) . . ?
N3 N2 N1 171.7(4) . . ?
C3 C2 C1 118.3(3) . . ?
C3 C2 C14 121.6(3) . . ?
C1 C2 C14 119.9(3) . . ?
N5 C14 C2 111.1(3) . . ?
N4 C7 C6 110.2(3) . . ?
N4 C8 C9 113.6(3) . . ?
C11 C10 S1 108.2(3) . . ?
C4 C5 C6 120.9(4) . . ?
C8 C9 S1 116.9(3) . . ?
C2 C3 C4 121.3(3) . . ?
C13 C12 S2 113.0(3) . . ?
C1 C6 C5 117.9(3) . . ?
C1 C6 C7 122.0(3) . . ?
C5 C6 C7 119.6(3) . . ?
N5 C13 C12 112.3(3) . . ?
C5 C4 C3 119.4(3) . . ?
C10 C11 S2 113.2(3) . . ?
C17 O1 C16 113.9(3) . . ?
N4 C18 C17 114.9(3) . . ?
O1 C17 C18 109.7(3) . . ?
O1 C16 C15 107.6(3) . . ?
N5 C15 C16 111.3(3) . . ?

loop_
_geom_bond_atom_site_label_1
_geom_bond_atom_site_label_2
_geom_bond_distance
_geom_bond_site_symmetry_2
_geom_bond_publ_flag
S1 C9 1.810(4) . ?
S1 C10 1.823(4) . ?
S2 C11 1.814(4) . ?
S2 C12 1.821(4) . ?
C1 C2 1.396(5) . ?
C1 C6 1.402(5) . ?
C1 N1 1.436(4) . ?
N1 N2 1.234(4) . ?
N4 C18 1.476(4) . ?
N4 C8 1.477(4) . ?
N4 C7 1.479(4) . ?
N5 C13 1.466(5) . ?
N5 C15 1.470(5) . ?
N5 C14 1.472(5) . ?
N2 N3 1.140(4) . ?
C2 C3 1.389(5) . ?
C2 C14 1.509(5) . ?
C7 C6 1.520(5) . ?
C8 C9 1.520(5) . ?
C10 C11 1.511(5) . ?
C5 C4 1.386(5) . ?
C5 C6 1.404(5) . ?
C3 C4 1.390(5) . ?
C12 C13 1.529(5) . ?
O1 C17 1.408(4) . ?
O1 C16 1.428(4) . ?
C18 C17 1.518(5) . ?
C16 C15 1.512(5) . ?

loop_
_cod_related_entry_id
_cod_related_entry_database
_cod_related_entry_code
1 ChemSpider 9328712
